data_1570025
loop_
_publ_author_name
'Barsukova, Marina'
'Sapianik, Aleksandr'
'Guillerm, Vincent'
'Shkurenko, Aleksander'
'Shaikh, Aslam C.'
'Parvatkar, Prakash'
'Bhatt, Prashant M.'
'Bonneau, Mickaele'
'Alhaji, Abdulhadi'
'Shekhah, Osama'
'Balestra, Salvador R. G.'
'Semino, Rocio'
'Maurin, Guillaume'
'Eddaoudi, Mohamed'

_publ_section_title
;
 Face-directed assembly of tailored isoreticular MOFs using centring
 structure-directing agents
;
_journal_name_full 'Nature Synthesis'
_journal_page_first 1
_journal_paper_doi 10.1038/s44160-023-00401-8
_journal_year 2023
_chemical_absolute_configuration ad
_chemical_formula_moiety '2(C4 H12 N 1+), (Co3 O (H2 O)2 (C15 H3 O6 S3)2 (C22 H16 N4)0.25 2-)'
_chemical_formula_sum 'C43.5 H38 Co3 N3 O15 S6'
_chemical_formula_weight 1211.92
_space_group_crystal_system cubic
_space_group_IT_number 211
_space_group_name_Hall 'I 4 2 3'
_space_group_name_H-M_alt 'I 4 3 2'
_atom_sites_solution_hydrogens geom
_atom_sites_solution_primary direct
_atom_sites_solution_secondary difmap
_audit_creation_method SHELXL-2018/3
_cell_angle_alpha 90
_cell_angle_beta 90
_cell_angle_gamma 90
_cell_formula_units_Z 24
_cell_length_a 44.7093(5)
_cell_length_b 44.7093(5)
_cell_length_c 44.7093(5)
_cell_measurement_reflns_used 9883
_cell_measurement_temperature 100.0(1)
_cell_measurement_theta_max 43.13
_cell_measurement_theta_min 3.13
_cell_volume 89370.4(17)
_computing_cell_refinement 'SAINT V8.38A (Bruker, 2018)'
_computing_data_collection 'APEX3 v2018.7-2 (Bruker AXS Inc., 2018)'
_computing_data_reduction 'SAINT V8.38A (Bruker, 2018)'
_computing_molecular_graphics 'DIAMOND (Crystal Impact GbR, 2009'
_computing_publication_material 'PublCIF. Westrip, S. P. (2010). J. Appl. Cryst. 43, 920-925.'
_computing_structure_refinement 'SHELXL-2018/3 (Sheldrick, 2018)'
_computing_structure_solution 'SHELXS  (Sheldrick, 2008)'
_diffrn_ambient_temperature 100.0(1)
_diffrn_detector_area_resol_mean 8.3
_diffrn_measured_fraction_theta_full 0.996
_diffrn_measured_fraction_theta_max 0.996
_diffrn_measurement_device_type 'Bruker X8 PROSPECTOR APEX2 CCD'
_diffrn_measurement_method '\f and \w scans'
_diffrn_radiation_monochromator mirrors
_diffrn_radiation_type CuK\a
_diffrn_radiation_wavelength 1.54178
_diffrn_reflns_av_R_equivalents 0.0638
_diffrn_reflns_av_unetI/netI 0.0317
_diffrn_reflns_Laue_measured_fraction_full 0.996
_diffrn_reflns_Laue_measured_fraction_max 0.996
_diffrn_reflns_limit_h_max 39
_diffrn_reflns_limit_h_min -44
_diffrn_reflns_limit_k_max 44
_diffrn_reflns_limit_k_min -44
_diffrn_reflns_limit_l_max 38
_diffrn_reflns_limit_l_min -44
_diffrn_reflns_number 75521
_diffrn_reflns_point_group_measured_fraction_full 0.996
_diffrn_reflns_point_group_measured_fraction_max 0.996
_diffrn_reflns_theta_full 50.626
_diffrn_reflns_theta_max 50.626
_diffrn_reflns_theta_min 3.699
_diffrn_source 'Incoatec I\ms'
_exptl_absorpt_coefficient_mu 3.573
_exptl_absorpt_correction_T_max 0.1220
_exptl_absorpt_correction_T_min 0.0550
_exptl_absorpt_correction_type multi-scan
_exptl_absorpt_process_details
;
SADABS-2016/2 (Bruker,2016/2) was used for absorption correction.
wR2(int) was 0.0589 before and 0.0524 after correction.
The Ratio of minimum to maximum transmission is 0.4508.
The \l/2 correction factor is Not present.
;
_exptl_crystal_colour yellow
_exptl_crystal_density_diffrn 0.540
_exptl_crystal_description cube
_exptl_crystal_F_000 14808
_exptl_crystal_size_max 0.100
_exptl_crystal_size_mid 0.100
_exptl_crystal_size_min 0.080
_refine_diff_density_max 0.220
_refine_diff_density_min -0.206
_refine_diff_density_rms 0.029
_refine_ls_abs_structure_details
;
 Refined as an inversion twin.
;
_refine_ls_abs_structure_Flack 0.501(6)
_refine_ls_extinction_coef .
_refine_ls_extinction_method none
_refine_ls_goodness_of_fit_ref 1.026
_refine_ls_hydrogen_treatment constr
_refine_ls_matrix_type full
_refine_ls_number_parameters 300
_refine_ls_number_reflns 7899
_refine_ls_number_restraints 439
_refine_ls_restrained_S_all 1.027
_refine_ls_R_factor_all 0.0525
_refine_ls_R_factor_gt 0.0380
_refine_ls_shift/su_max 0.000
_refine_ls_shift/su_mean 0.000
_refine_ls_structure_factor_coef Fsqd
_refine_ls_weighting_details 'w=1/[\s^2^(Fo^2^)+(0.0748P)^2^] where P=(Fo^2^+2Fc^2^)/3'
_refine_ls_weighting_scheme calc
_refine_ls_wR_factor_gt 0.1050
_refine_ls_wR_factor_ref 0.1131
_reflns_Friedel_coverage 0.788
_reflns_Friedel_fraction_full 0.999
_reflns_Friedel_fraction_max 0.999
_reflns_number_gt 6406
_reflns_number_total 7899
_reflns_threshold_expression 'I > 2\s(I)'
_cod_data_source_file 44160_2023_401_MOESM5_ESM.cif
_cod_data_source_block Co-sod-ZMOF-210
_cod_original_cell_volume 89370(3)
_cod_original_formula_sum 'C43.50 H38 Co3 N3 O15 S6'
_cod_database_code 1570025
_shelx_shelxl_version_number 2018/3
_shelx_space_group_comment
;
The symmetry employed for this shelxl refinement is uniquely defined
by the following loop, which should always be used as a source of
symmetry information in preference to the above space-group names.
They are only intended as comments.
;
_shelx_estimated_absorpt_t_min 0.716
_shelx_estimated_absorpt_t_max 0.763
_platon_squeeze_void_probe_radius 1.20

loop_
_space_group_symop_operation_xyz
'x, y, z'
'-x, -y, z'
'-x, y, -z'
'x, -y, -z'
'z, x, y'
'z, -x, -y'
'-z, -x, y'
'-z, x, -y'
'y, z, x'
'-y, z, -x'
'y, -z, -x'
'-y, -z, x'
'y, x, -z'
'-y, -x, -z'
'y, -x, z'
'-y, x, z'
'x, z, -y'
'-x, z, y'
'-x, -z, -y'
'x, -z, y'
'z, y, -x'
'z, -y, x'
'-z, y, x'
'-z, -y, -x'
'x+1/2, y+1/2, z+1/2'
'-x+1/2, -y+1/2, z+1/2'
'-x+1/2, y+1/2, -z+1/2'
'x+1/2, -y+1/2, -z+1/2'
'z+1/2, x+1/2, y+1/2'
'z+1/2, -x+1/2, -y+1/2'
'-z+1/2, -x+1/2, y+1/2'
'-z+1/2, x+1/2, -y+1/2'
'y+1/2, z+1/2, x+1/2'
'-y+1/2, z+1/2, -x+1/2'
'y+1/2, -z+1/2, -x+1/2'
'-y+1/2, -z+1/2, x+1/2'
'y+1/2, x+1/2, -z+1/2'
'-y+1/2, -x+1/2, -z+1/2'
'y+1/2, -x+1/2, z+1/2'
'-y+1/2, x+1/2, z+1/2'
'x+1/2, z+1/2, -y+1/2'
'-x+1/2, z+1/2, y+1/2'
'-x+1/2, -z+1/2, -y+1/2'
'x+1/2, -z+1/2, y+1/2'
'z+1/2, y+1/2, -x+1/2'
'z+1/2, -y+1/2, x+1/2'
'-z+1/2, y+1/2, x+1/2'
'-z+1/2, -y+1/2, -x+1/2'

loop_
_atom_site_label
_atom_site_type_symbol
_atom_site_fract_x
_atom_site_fract_y
_atom_site_fract_z
_atom_site_U_iso_or_equiv
_atom_site_adp_type
_atom_site_occupancy
_atom_site_site_symmetry_order
_atom_site_calc_flag
_atom_site_refinement_flags_posn
_atom_site_refinement_flags_adp
_atom_site_refinement_flags_occupancy
_atom_site_disorder_assembly
_atom_site_disorder_group
Co1 Co 0.500000 0.11126(2) 0.11126(2) 0.0644(3) Uani 1 2 d S T P D .
Co2 Co 0.46047(2) 0.15769(2) 0.16303(2) 0.0703(3) Uani 1 1 d . . . . .
O1U3 O 0.500000 0.14422(5) 0.14422(5) 0.0508(10) Uani 1 2 d S T P . .
O1W O 0.41929(9) 0.17093(9) 0.18438(9) 0.1060(14) Uani 1 1 d . . . . .
O1A O 0.47024(9) 0.20230(8) 0.15647(8) 0.0812(11) Uani 1 1 d D U . . .
O2A O 0.52091(9) 0.20443(8) 0.15809(8) 0.0819(11) Uani 1 1 d D U . . .
O3A O 0.61346(9) 0.33101(8) 0.05197(10) 0.0978(13) Uani 1 1 d D U . . .
O4A O 0.58441(8) 0.35969(9) 0.02072(10) 0.1023(13) Uani 1 1 d D U . . .
O5A O 0.40402(8) 0.37630(9) 0.04127(9) 0.0898(11) Uani 1 1 d D U . . .
O6A O 0.37632(9) 0.34013(8) 0.06262(9) 0.0885(12) Uani 1 1 d D U . . .
C1A C 0.47989(13) 0.28543(12) 0.10658(13) 0.0981(18) Uani 1 1 d D U . . .
C2A C 0.51045(13) 0.28392(12) 0.10471(12) 0.1044(19) Uani 1 1 d D U . . .
C3A C 0.52630(12) 0.30448(14) 0.08723(15) 0.115(2) Uani 1 1 d D U . . .
C4A C 0.51074(13) 0.32626(14) 0.07158(16) 0.113(2) Uani 1 1 d D U . . .
C5A C 0.47985(13) 0.32884(14) 0.07462(15) 0.1045(19) Uani 1 1 d D U . . .
C6A C 0.46418(12) 0.30807(13) 0.09166(14) 0.0980(18) Uani 1 1 d D U . . .
C7A C 0.4717(3) 0.2589(2) 0.1250(2) 0.0949(8) Uani 0.5 1 d D U P A 1
H7A H 0.451539 0.254143 0.129695 0.114 Uiso 0.5 1 calc R U P A 1
C8A C 0.5573(3) 0.3101(3) 0.0778(3) 0.1133(9) Uani 0.5 1 d D U P B 1
H8A H 0.573456 0.298394 0.085150 0.136 Uiso 0.5 1 calc R U P B 1
C9A C 0.4564(2) 0.3473(2) 0.0610(2) 0.0970(7) Uani 0.5 1 d D U P C 1
H9A H 0.460836 0.363458 0.047949 0.116 Uiso 0.5 1 calc R U P C 1
S1A S 0.53025(7) 0.25640(8) 0.12342(9) 0.0949(8) Uani 0.5 1 d D U P A 1
S2A S 0.52869(8) 0.35033(8) 0.04756(9) 0.1133(9) Uani 0.5 1 d D U P B 1
S3A S 0.42579(7) 0.30846(8) 0.09199(9) 0.0970(7) Uani 0.5 1 d D U P C 1
C7A' C 0.5173(3) 0.2570(2) 0.1223(3) 0.0949(8) Uani 0.5 1 d D U P A 2
H7A' H 0.537394 0.250495 0.124811 0.114 Uiso 0.5 1 calc R U P A 2
C8A' C 0.5334(2) 0.3419(2) 0.0543(2) 0.1133(9) Uani 0.5 1 d D U P B 2
H8A' H 0.528605 0.357815 0.041026 0.136 Uiso 0.5 1 calc R U P B 2
C9A' C 0.4334(3) 0.3170(2) 0.0857(3) 0.0970(7) Uani 0.5 1 d D U P C 2
H9A' H 0.417212 0.306386 0.094426 0.116 Uiso 0.5 1 calc R U P C 2
S1A' S 0.45983(7) 0.25869(8) 0.12614(8) 0.0949(8) Uani 0.5 1 d D U P A 2
S2A' S 0.56479(8) 0.30149(9) 0.08355(10) 0.1133(9) Uani 0.5 1 d D U P B 2
S3A' S 0.46138(8) 0.35568(7) 0.05428(8) 0.0970(7) Uani 0.5 1 d D U P C 2
C10A C 0.49494(11) 0.24221(10) 0.13439(12) 0.0837(15) Uani 1 1 d D U . . .
C11A C 0.56157(12) 0.33231(13) 0.05839(15) 0.1105(19) Uani 1 1 d D U . . .
C12A C 0.42831(12) 0.34002(13) 0.06817(14) 0.0947(17) Uani 1 1 d D U . . .
C13A C 0.49526(15) 0.21387(11) 0.15113(11) 0.0771(15) Uani 1 1 d D U . . .
C14A C 0.58956(13) 0.34162(13) 0.04259(15) 0.1027(19) Uani 1 1 d D U . . .
C15A C 0.39964(13) 0.35312(13) 0.05669(13) 0.0850(17) Uani 1 1 d D U . . .
C1B C 0.500000 0.01494(13) 0.000000 0.072(4) Uani 0.5 2 d DS TU P . .
C2B C 0.4755(3) 0.0611(2) 0.0664(2) 0.090(5) Uani 0.5 1 d D U P D -1
H2B H 0.457479 0.064524 0.077212 0.107 Uiso 0.5 1 calc R U P D -1
C3B C 0.4743(3) 0.0414(2) 0.0425(2) 0.083(4) Uani 0.5 1 d D U P D -1
H3B H 0.455943 0.032147 0.037008 0.100 Uiso 0.5 1 calc R U P D -1
C4B C 0.500000 0.03566(19) 0.02681(18) 0.073(3) Uani 0.5 1 d D U P D -1
C5B C 0.5254(3) 0.0508(2) 0.0351(2) 0.095(4) Uani 0.5 1 d D U P D -1
H5B H 0.543421 0.048317 0.024082 0.114 Uiso 0.5 1 calc R U P D -1
C6B C 0.5246(3) 0.0698(2) 0.0597(2) 0.101(5) Uani 0.5 1 d D U P D -1
H6B H 0.542725 0.079243 0.065557 0.121 Uiso 0.5 1 calc R U P D -1
N1B N 0.500000 0.07558(9) 0.07558(9) 0.0748(15) Uani 1 2 d DS TU P . .

loop_
_atom_site_aniso_label
_atom_site_aniso_U_11
_atom_site_aniso_U_22
_atom_site_aniso_U_33
_atom_site_aniso_U_23
_atom_site_aniso_U_13
_atom_site_aniso_U_12
Co1 0.0810(7) 0.0561(4) 0.0561(4) 0.0069(5) -0.0015(4) 0.0015(4)
Co2 0.0883(6) 0.0610(5) 0.0617(5) 0.0049(4) 0.0016(4) -0.0001(4)
O1U3 0.069(3) 0.0415(13) 0.0415(13) 0.0046(16) 0.0014(16) -0.0014(16)
O1W 0.111(3) 0.098(3) 0.109(3) -0.019(2) -0.006(2) 0.000(2)
O1A 0.099(3) 0.065(2) 0.079(3) 0.0169(19) 0.002(2) 0.005(2)
O2A 0.099(3) 0.060(2) 0.087(3) 0.0173(19) -0.012(2) 0.000(2)
O3A 0.074(3) 0.084(3) 0.135(4) 0.034(2) 0.012(2) 0.002(2)
O4A 0.071(3) 0.091(3) 0.145(4) 0.035(3) 0.002(2) -0.005(2)
O5A 0.082(3) 0.083(3) 0.105(3) 0.013(2) -0.024(2) -0.012(2)
O6A 0.083(3) 0.078(3) 0.105(3) 0.024(2) -0.017(2) -0.013(2)
C1A 0.077(4) 0.092(4) 0.125(4) 0.045(3) 0.011(3) -0.001(3)
C2A 0.090(4) 0.089(4) 0.134(4) 0.047(3) 0.012(3) 0.007(3)
C3A 0.079(4) 0.108(4) 0.158(5) 0.063(4) 0.028(4) 0.015(3)
C4A 0.075(4) 0.107(4) 0.158(5) 0.070(4) 0.015(4) 0.004(3)
C5A 0.081(4) 0.103(4) 0.130(4) 0.047(4) 0.007(4) 0.004(3)
C6A 0.078(4) 0.095(4) 0.121(4) 0.048(3) 0.009(3) -0.001(3)
C7A 0.0892(19) 0.0800(11) 0.1156(14) 0.0397(10) 0.0062(14) 0.0042(13)
C8A 0.0760(14) 0.1040(18) 0.160(2) 0.0681(15) 0.0222(14) 0.0058(12)
C9A 0.0782(14) 0.0920(17) 0.1209(17) 0.0424(13) -0.0005(12) -0.0047(12)
S1A 0.0892(19) 0.0800(11) 0.1156(14) 0.0397(10) 0.0062(14) 0.0042(13)
S2A 0.0760(14) 0.1040(18) 0.160(2) 0.0681(15) 0.0222(14) 0.0058(12)
S3A 0.0782(14) 0.0920(17) 0.1209(17) 0.0424(13) -0.0005(12) -0.0047(12)
C7A' 0.0892(19) 0.0800(11) 0.1156(14) 0.0397(10) 0.0062(14) 0.0042(13)
C8A' 0.0760(14) 0.1040(18) 0.160(2) 0.0681(15) 0.0222(14) 0.0058(12)
C9A' 0.0782(14) 0.0920(17) 0.1209(17) 0.0424(13) -0.0005(12) -0.0047(12)
S1A' 0.0892(19) 0.0800(11) 0.1156(14) 0.0397(10) 0.0062(14) 0.0042(13)
S2A' 0.0760(14) 0.1040(18) 0.160(2) 0.0681(15) 0.0222(14) 0.0058(12)
S3A' 0.0782(14) 0.0920(17) 0.1209(17) 0.0424(13) -0.0005(12) -0.0047(12)
C10A 0.090(4) 0.064(3) 0.097(3) 0.031(3) 0.004(3) 0.003(3)
C11A 0.080(4) 0.098(4) 0.154(5) 0.057(4) 0.025(3) 0.006(3)
C12A 0.081(4) 0.090(4) 0.114(4) 0.037(3) -0.004(3) 0.004(3)
C13A 0.097(5) 0.058(3) 0.076(3) 0.012(3) -0.001(4) 0.000(3)
C14A 0.080(4) 0.084(4) 0.144(5) 0.043(4) 0.006(4) -0.004(3)
C15A 0.085(4) 0.072(4) 0.098(4) 0.021(3) -0.018(3) -0.007(3)
C1B 0.091(7) 0.071(7) 0.056(7) 0.000 -0.002(12) 0.000
C2B 0.099(9) 0.088(9) 0.082(8) -0.013(8) 0.016(8) -0.008(8)
C3B 0.095(8) 0.082(8) 0.072(8) -0.013(6) 0.012(7) -0.007(7)
C4B 0.090(5) 0.077(7) 0.051(6) -0.011(5) 0.002(7) 0.005(7)
C5B 0.109(9) 0.090(9) 0.086(8) -0.034(7) 0.015(8) -0.013(7)
C6B 0.110(9) 0.095(9) 0.097(9) -0.031(8) 0.019(9) -0.023(8)
N1B 0.081(4) 0.072(2) 0.072(2) -0.005(3) 0.011(3) -0.011(3)

loop_
_atom_type_symbol
_atom_type_description
_atom_type_scat_dispersion_real
_atom_type_scat_dispersion_imag
_atom_type_scat_source
C C 0.0181 0.0091 'International Tables Vol C Tables 4.2.6.8 and 6.1.1.4'
H H 0.0000 0.0000 'International Tables Vol C Tables 4.2.6.8 and 6.1.1.4'
Co Co -2.3653 3.6143 'International Tables Vol C Tables 4.2.6.8 and 6.1.1.4'
N N 0.0311 0.0180 'International Tables Vol C Tables 4.2.6.8 and 6.1.1.4'
O O 0.0492 0.0322 'International Tables Vol C Tables 4.2.6.8 and 6.1.1.4'
S S 0.3331 0.5567 'International Tables Vol C Tables 4.2.6.8 and 6.1.1.4'

loop_
_geom_angle_atom_site_label_1
_geom_angle_atom_site_label_2
_geom_angle_atom_site_label_3
_geom_angle
_geom_angle_site_symmetry_1
_geom_angle_site_symmetry_3
O4A Co1 O4A 176.0(2) 46_554 32_545
O4A Co1 O5A 92.34(17) 46_554 48
O4A Co1 O5A 87.83(18) 32_545 48
O4A Co1 O5A 87.83(18) 46_554 30
O4A Co1 O5A 92.34(17) 32_545 30
O5A Co1 O5A 175.0(2) 48 30
O4A Co1 O1U3 88.00(12) 46_554 .
O4A Co1 O1U3 88.00(12) 32_545 .
O5A Co1 O1U3 92.51(11) 48 .
O5A Co1 O1U3 92.51(11) 30 .
O4A Co1 N1B 92.00(12) 46_554 .
O4A Co1 N1B 92.00(12) 32_545 .
O5A Co1 N1B 87.49(11) 48 .
O5A Co1 N1B 87.49(11) 30 .
O1U3 Co1 N1B 180.00(17) . .
O2A Co2 O6A 173.01(17) 18_655 48
O2A Co2 O1U3 91.32(13) 18_655 .
O6A Co2 O1U3 95.55(14) 48 .
O2A Co2 O1A 91.96(14) 18_655 .
O6A Co2 O1A 86.46(15) 48 .
O1U3 Co2 O1A 92.47(13) . .
O2A Co2 O3A 90.07(16) 18_655 32_545
O6A Co2 O3A 91.19(16) 48 32_545
O1U3 Co2 O3A 90.23(13) . 32_545
O1A Co2 O3A 176.58(17) . 32_545
O2A Co2 O1W 86.79(16) 18_655 .
O6A Co2 O1W 86.36(16) 48 .
O1U3 Co2 O1W 177.79(12) . .
O1A Co2 O1W 88.75(15) . .
O3A Co2 O1W 88.61(16) 32_545 .
Co2 O1U3 Co2 120.23(17) 18_655 .
Co2 O1U3 Co1 119.89(8) 18_655 .
Co2 O1U3 Co1 119.88(8) . .
C13A O1A Co2 127.9(3) . .
C13A O2A Co2 132.6(3) . 18_655
C14A O3A Co2 132.9(4) . 35
C14A O4A Co1 130.7(4) . 35
C15A O5A Co1 131.7(4) . 36_554
C15A O6A Co2 127.0(4) . 48
C2A C1A C6A 120.4(5) . .
C2A C1A C7A 103.9(6) . .
C6A C1A C7A 135.6(6) . .
C2A C1A S1A' 120.9(4) . .
C6A C1A S1A' 118.7(4) . .
C1A C2A C3A 120.5(5) . .
C1A C2A C7A' 102.5(6) . .
C3A C2A C7A' 136.9(7) . .
C1A C2A S1A 121.0(4) . .
C3A C2A S1A 118.5(5) . .
C4A C3A C2A 119.3(5) . .
C4A C3A C8A 102.1(6) . .
C2A C3A C8A 138.5(7) . .
C4A C3A S2A' 120.3(4) . .
C2A C3A S2A' 120.3(5) . .
C3A C4A C5A 120.4(5) . .
C3A C4A C8A' 104.9(6) . .
C5A C4A C8A' 134.7(7) . .
C3A C4A S2A 121.4(4) . .
C5A C4A S2A 118.2(5) . .
C6A C5A C4A 119.9(5) . .
C6A C5A C9A 104.0(6) . .
C4A C5A C9A 135.7(7) . .
C6A C5A S3A' 121.0(4) . .
C4A C5A S3A' 118.9(5) . .
C5A C6A C1A 119.4(5) . .
C5A C6A C9A' 101.1(6) . .
C1A C6A C9A' 139.4(6) . .
C5A C6A S3A 120.1(4) . .
C1A C6A S3A 120.3(4) . .
C10A C7A C1A 115.1(9) . .
C10A C7A H7A 122.4 . .
C1A C7A H7A 122.4 . .
C11A C8A C3A 116.7(9) . .
C11A C8A H8A 121.7 . .
C3A C8A H8A 121.7 . .
C12A C9A C5A 115.8(9) . .
C12A C9A H9A 122.1 . .
C5A C9A H9A 122.1 . .
C2A S1A C10A 86.1(3) . .
C4A S2A C11A 86.1(3) . .
C6A S3A C12A 86.5(3) . .
C10A C7A' C2A 118.2(9) . .
C10A C7A' H7A' 120.9 . .
C2A C7A' H7A' 120.9 . .
C11A C8A' C4A 115.3(9) . .
C11A C8A' H8A' 122.4 . .
C4A C8A' H8A' 122.4 . .
C12A C9A' C6A 119.2(9) . .
C12A C9A' H9A' 120.4 . .
C6A C9A' H9A' 120.4 . .
C1A S1A' C10A 86.2(3) . .
C3A S2A' C11A 85.4(3) . .
C5A S3A' C12A 86.5(3) . .
C7A' C10A C13A 129.4(7) . .
C7A C10A C13A 130.1(7) . .
C7A C10A S1A 113.7(6) . .
C13A C10A S1A 116.1(4) . .
C7A' C10A S1A' 112.2(6) . .
C13A C10A S1A' 118.2(4) . .
C8A C11A C14A 129.4(7) . .
C8A' C11A C14A 129.1(7) . .
C8A C11A S2A 113.8(6) . .
C14A C11A S2A 116.4(4) . .
C8A' C11A S2A' 114.1(6) . .
C14A C11A S2A' 116.4(4) . .
C9A' C12A C15A 131.2(7) . .
C9A C12A C15A 128.7(6) . .
C9A' C12A S3A' 112.3(6) . .
C15A C12A S3A' 116.4(4) . .
C9A C12A S3A 113.5(6) . .
C15A C12A S3A 117.6(4) . .
O1A C13A O2A 128.7(5) . .
O1A C13A C10A 116.3(5) . .
O2A C13A C10A 115.0(5) . .
O3A C14A O4A 130.5(5) . .
O3A C14A C11A 117.0(5) . .
O4A C14A C11A 112.5(5) . .
O6A C15A O5A 129.9(5) . .
O6A C15A C12A 118.0(5) . .
O5A C15A C12A 112.1(5) . .
C1B C1B C1B 45.0 20 2_655
C1B C1B C4B 82.7(4) 20 .
C1B C1B C4B 127.7(4) 2_655 .
N1B C2B C3B 125.1(12) . .
N1B C2B H2B 117.4 . .
C3B C2B H2B 117.4 . .
C4B C3B C2B 118.7(11) . .
C4B C3B H3B 120.6 . .
C2B C3B H3B 120.6 . .
C3B C4B C5B 117.6(7) . .
C3B C4B C1B 121.3(6) . .
C5B C4B C1B 121.0(6) . .
C4B C5B C6B 119.6(12) . .
C4B C5B H5B 120.2 . .
C6B C5B H5B 120.2 . .
N1B C6B C5B 124.1(12) . .
N1B C6B H6B 118.0 . .
C5B C6B H6B 118.0 . .
C6B N1B C2B 114.8(6) . .
C6B N1B Co1 120.9(6) . .
C2B N1B Co1 124.0(6) . .

loop_
_geom_bond_atom_site_label_1
_geom_bond_atom_site_label_2
_geom_bond_distance
_geom_bond_site_symmetry_2
Co1 O4A 1.997(4) 46_554
Co1 O4A 1.997(4) 32_545
Co1 O5A 2.044(4) 48
Co1 O5A 2.044(4) 30
Co1 O1U3 2.084(3) .
Co1 N1B 2.256(5) .
Co2 O2A 2.030(4) 18_655
Co2 O6A 2.042(4) 48
Co2 O1U3 2.0477(19) .
Co2 O1A 2.063(4) .
Co2 O3A 2.071(4) 32_545
Co2 O1W 2.157(4) .
O1A C13A 1.256(6) .
O2A C13A 1.261(6) .
O3A C14A 1.242(6) .
O4A C14A 1.289(6) .
O5A C15A 1.260(6) .
O6A C15A 1.223(6) .
C1A C2A 1.370(6) .
C1A C6A 1.401(7) .
C1A C7A 1.487(10) .
C1A S1A' 1.731(6) .
C2A C3A 1.399(7) .
C2A C7A' 1.468(10) .
C2A S1A 1.731(6) .
C3A C4A 1.387(7) .
C3A C8A 1.469(10) .
C3A S2A' 1.734(6) .
C4A C5A 1.392(7) .
C4A C8A' 1.454(11) .
C4A S2A 1.719(6) .
C5A C6A 1.390(7) .
C5A C9A 1.468(10) .
C5A S3A' 1.717(6) .
C6A C9A' 1.458(10) .
C6A S3A 1.716(6) .
C7A C10A 1.348(10) .
C7A H7A 0.9500 .
C8A C11A 1.334(10) .
C8A H8A 0.9500 .
C9A C12A 1.335(10) .
C9A H9A 0.9500 .
S1A C10A 1.770(6) .
S2A C11A 1.745(6) .
S3A C12A 1.771(6) .
C7A' C10A 1.317(10) .
C7A' H7A' 0.9500 .
C8A' C11A 1.344(10) .
C8A' H8A' 0.9500 .
C9A' C12A 1.312(10) .
C9A' H9A' 0.9500 .
S1A' C10A 1.773(6) .
S2A' C11A 1.785(6) .
S3A' C12A 1.750(6) .
C10A C13A 1.472(6) .
C11A C14A 1.496(7) .
C12A C15A 1.500(7) .
C1B C1B 0.945(8) 20
C1B C1B 1.336(12) 2_655
C1B C4B 1.515(7) .
C2B N1B 1.338(11) .
C2B C3B 1.387(11) .
C2B H2B 0.9500 .
C3B C4B 1.372(11) .
C3B H3B 0.9500 .
C4B C5B 1.374(11) .
C5B C6B 1.389(11) .
C5B H5B 0.9500 .
C6B N1B 1.336(11) .
C6B H6B 0.9500 .

loop_
_geom_torsion_atom_site_label_1
_geom_torsion_atom_site_label_2
_geom_torsion_atom_site_label_3
_geom_torsion_atom_site_label_4
_geom_torsion
_geom_torsion_site_symmetry_1
_geom_torsion_site_symmetry_2
_geom_torsion_site_symmetry_3
_geom_torsion_site_symmetry_4
C6A C1A C2A C3A -1.7(8) . . . .
C7A C1A C2A C3A 175.9(6) . . . .
S1A' C1A C2A C3A 175.8(5) . . . .
C6A C1A C2A C7A' -178.1(8) . . . .
S1A' C1A C2A C7A' -0.6(7) . . . .
C6A C1A C2A S1A 179.1(5) . . . .
C7A C1A C2A S1A -3.3(7) . . . .
C1A C2A C3A C4A -0.6(8) . . . .
C7A' C2A C3A C4A 174.3(9) . . . .
S1A C2A C3A C4A 178.6(6) . . . .
C1A C2A C3A C8A -175.8(10) . . . .
S1A C2A C3A C8A 3.4(12) . . . .
C1A C2A C3A S2A' -177.1(6) . . . .
C7A' C2A C3A S2A' -2.3(12) . . . .
C2A C3A C4A C5A 3.9(10) . . . .
C8A C3A C4A C5A -179.4(9) . . . .
S2A' C3A C4A C5A -179.6(7) . . . .
C2A C3A C4A C8A' -175.6(7) . . . .
S2A' C3A C4A C8A' 0.9(9) . . . .
C2A C3A C4A S2A -175.0(6) . . . .
C8A C3A C4A S2A 1.7(7) . . . .
C3A C4A C5A C6A -4.9(11) . . . .
C8A' C4A C5A C6A 174.5(9) . . . .
S2A C4A C5A C6A 174.1(5) . . . .
C3A C4A C5A C9A -176.1(8) . . . .
S2A C4A C5A C9A 2.8(14) . . . .
C3A C4A C5A S3A' -178.8(5) . . . .
C8A' C4A C5A S3A' 0.5(14) . . . .
C4A C5A C6A C1A 2.5(10) . . . .
C9A C5A C6A C1A 176.2(7) . . . .
S3A' C5A C6A C1A 176.3(6) . . . .
C4A C5A C6A C9A' -173.5(9) . . . .
S3A' C5A C6A C9A' 0.3(7) . . . .
C4A C5A C6A S3A -172.4(7) . . . .
C9A C5A C6A S3A 1.3(8) . . . .
C2A C1A C6A C5A 0.8(9) . . . .
C7A C1A C6A C5A -175.9(8) . . . .
S1A' C1A C6A C5A -176.8(5) . . . .
C2A C1A C6A C9A' 174.7(9) . . . .
S1A' C1A C6A C9A' -2.8(12) . . . .
C2A C1A C6A S3A 175.7(5) . . . .
C7A C1A C6A S3A -1.0(12) . . . .
C2A C1A C7A C10A 0.9(9) . . . .
C6A C1A C7A C10A 177.9(7) . . . .
C4A C3A C8A C11A -0.5(10) . . . .
C2A C3A C8A C11A 175.2(9) . . . .
C6A C5A C9A C12A 0.4(9) . . . .
C4A C5A C9A C12A 172.5(9) . . . .
C1A C2A S1A C10A 3.6(6) . . . .
C3A C2A S1A C10A -175.5(5) . . . .
C3A C4A S2A C11A -1.9(6) . . . .
C5A C4A S2A C11A 179.2(7) . . . .
C5A C6A S3A C12A -2.0(6) . . . .
C1A C6A S3A C12A -176.8(6) . . . .
C1A C2A C7A' C10A 0.1(10) . . . .
C3A C2A C7A' C10A -175.4(8) . . . .
C3A C4A C8A' C11A -1.6(10) . . . .
C5A C4A C8A' C11A 179.0(9) . . . .
C5A C6A C9A' C12A -0.8(10) . . . .
C1A C6A C9A' C12A -175.5(9) . . . .
C2A C1A S1A' C10A 0.8(5) . . . .
C6A C1A S1A' C10A 178.3(5) . . . .
C4A C3A S2A' C11A 0.0(7) . . . .
C2A C3A S2A' C11A 176.5(6) . . . .
C6A C5A S3A' C12A 0.1(6) . . . .
C4A C5A S3A' C12A 174.0(7) . . . .
C2A C7A' C10A C13A 175.5(6) . . . .
C2A C7A' C10A S1A' 0.5(11) . . . .
C1A C7A C10A C13A -175.8(6) . . . .
C1A C7A C10A S1A 1.6(9) . . . .
C2A S1A C10A C7A -2.7(6) . . . .
C2A S1A C10A C13A 175.1(5) . . . .
C1A S1A' C10A C7A' -0.6(8) . . . .
C1A S1A' C10A C13A -176.3(5) . . . .
C3A C8A C11A C14A -173.8(8) . . . .
C3A C8A C11A S2A -0.8(12) . . . .
C4A C8A' C11A C14A 174.6(7) . . . .
C4A C8A' C11A S2A' 1.7(10) . . . .
C4A S2A C11A C8A 1.4(9) . . . .
C4A S2A C11A C14A 175.4(6) . . . .
C3A S2A' C11A C8A' -1.0(7) . . . .
C3A S2A' C11A C14A -174.8(6) . . . .
C6A C9A' C12A C15A 175.9(7) . . . .
C6A C9A' C12A S3A' 1.0(12) . . . .
C5A C9A C12A C15A -175.9(7) . . . .
C5A C9A C12A S3A -1.8(10) . . . .
C5A S3A' C12A C9A' -0.6(8) . . . .
C5A S3A' C12A C15A -176.3(5) . . . .
C6A S3A C12A C9A 2.0(7) . . . .
C6A S3A C12A C15A 176.8(6) . . . .
Co2 O1A C13A O2A -26.6(8) . . . .
Co2 O1A C13A C10A 153.1(4) . . . .
Co2 O2A C13A O1A 41.3(8) 18_655 . . .
Co2 O2A C13A C10A -138.3(4) 18_655 . . .
C7A' C10A C13A O1A -169.7(8) . . . .
C7A C10A C13A O1A 3.9(10) . . . .
S1A C10A C13A O1A -173.5(4) . . . .
S1A' C10A C13A O1A 5.1(7) . . . .
C7A' C10A C13A O2A 10.0(11) . . . .
C7A C10A C13A O2A -176.4(7) . . . .
S1A C10A C13A O2A 6.3(7) . . . .
S1A' C10A C13A O2A -175.2(4) . . . .
Co2 O3A C14A O4A 2.5(11) 35 . . .
Co2 O3A C14A C11A -178.1(4) 35 . . .
Co1 O4A C14A O3A -21.8(11) 35 . . .
Co1 O4A C14A C11A 158.9(4) 35 . . .
C8A C11A C14A O3A -13.7(13) . . . .
C8A' C11A C14A O3A 174.8(8) . . . .
S2A C11A C14A O3A 173.5(5) . . . .
S2A' C11A C14A O3A -12.5(9) . . . .
C8A C11A C14A O4A 165.8(10) . . . .
C8A' C11A C14A O4A -5.7(12) . . . .
S2A C11A C14A O4A -7.0(8) . . . .
S2A' C11A C14A O4A 167.0(5) . . . .
Co2 O6A C15A O5A 21.7(9) 48 . . .
Co2 O6A C15A C12A -156.3(4) 48 . . .
Co1 O5A C15A O6A -47.4(9) 36_554 . . .
Co1 O5A C15A C12A 130.6(5) 36_554 . . .
C9A' C12A C15A O6A -4.7(12) . . . .
C9A C12A C15A O6A 168.8(8) . . . .
S3A' C12A C15A O6A 170.0(5) . . . .
S3A C12A C15A O6A -5.1(8) . . . .
C9A' C12A C15A O5A 177.0(9) . . . .
C9A C12A C15A O5A -9.5(11) . . . .
S3A' C12A C15A O5A -8.3(7) . . . .
S3A C12A C15A O5A 176.6(5) . . . .
N1B C2B C3B C4B 1.0(4) . . . .
C2B C3B C4B C5B -2.7(9) . . . .
C2B C3B C4B C1B -178.6(5) . . . .
C1B C1B C4B C3B -79.0(7) 20 . . .
C1B C1B C4B C3B -79.0(7) 2_655 . . .
C1B C1B C4B C5B 105.2(8) 20 . . .
C1B C1B C4B C5B 105.2(7) 2_655 . . .
C3B C4B C5B C6B 3.6(12) . . . .
C1B C4B C5B C6B 179.6(7) . . . .
C4B C5B C6B N1B -3.0(13) . . . .
C5B C6B N1B C2B 1.2(10) . . . .
C5B C6B N1B Co1 -172.0(6) . . . .
C3B C2B N1B C6B -0.2(4) . . . .
C3B C2B N1B Co1 172.75(17) . . . .

loop_
_platon_squeeze_void_nr
_platon_squeeze_void_average_x
_platon_squeeze_void_average_y
_platon_squeeze_void_average_z
_platon_squeeze_void_volume
_platon_squeeze_void_count_electrons
_platon_squeeze_void_content
1 -0.002 -0.004 -0.002 65642 21922 ' '
2 0.500 0.000 0.104 18 5 ' '
3 0.500 0.000 0.250 284 30 ' '
4 0.500 0.000 0.396 18 5 ' '
5 0.250 0.000 0.500 284 30 ' '
6 0.750 0.000 0.500 284 30 ' '
7 0.396 0.000 0.500 18 5 ' '
8 0.604 0.000 0.500 18 5 ' '
9 0.104 0.000 0.500 18 5 ' '
10 0.896 0.000 0.500 18 5 ' '
11 0.500 0.000 0.604 18 5 ' '
12 0.500 0.000 0.750 284 30 ' '
13 0.500 0.000 0.896 18 5 ' '
14 0.500 0.104 0.000 18 5 ' '
15 1.000 0.104 0.500 18 5 ' '
16 0.500 0.250 0.000 284 30 ' '
17 1.000 0.250 0.500 284 30 ' '
18 0.500 0.396 0.000 18 5 ' '
19 1.000 0.396 0.500 18 5 ' '
20 0.750 0.500 0.000 284 30 ' '
21 0.000 0.500 0.250 284 30 ' '
22 1.000 0.500 0.750 284 30 ' '
23 0.250 0.500 1.000 284 30 ' '
24 0.604 0.500 0.000 18 5 ' '
25 0.896 0.500 0.000 18 5 ' '
26 0.000 0.500 0.104 18 5 ' '
27 0.000 0.500 0.396 18 5 ' '
28 1.000 0.500 0.604 18 5 ' '
29 1.000 0.500 0.896 18 5 ' '
30 0.396 0.500 1.000 18 5 ' '
31 0.104 0.500 1.000 18 5 ' '
32 0.500 0.604 0.000 18 5 ' '
33 0.000 0.604 0.500 18 5 ' '
34 0.500 0.750 0.000 284 30 ' '
35 0.000 0.750 0.500 284 30 ' '
36 0.500 0.896 0.000 18 5 ' '
37 0.000 0.896 0.500 18 5 ' '
